data_2219787
loop_
_publ_author_name
'Jiang, Xiao'
'Wu, Shu-Li'
'Shao, Zhi-Dong'
'Liang, Yun-Xiao'

_publ_section_title
;
 Bis[(<i>m</i>-phenylenedimethylene)diammonium] tetradecaborate
;
_journal_coeditor_code BT2801
_journal_issue 11
_journal_name_full 'Acta Crystallographica Section E'
_journal_page_first o2129
_journal_paper_doi 10.1107/S1600536808033333
_journal_volume 64
_journal_year 2008
_chemical_formula_iupac '2C8 H14 N2 2+ , B14 H6 O26 4-'
_chemical_formula_moiety '2C8 H14 N2 2+ , B14 H6 O26 4-'
_chemical_formula_sum 'C16 H34 B14 N4 O26'
_chemical_formula_weight 849.81
_chemical_name_systematic
;
Bis[(m-phenylenedimethylene)diammonium] tetradecaborate
;
_space_group_IT_number 2
_symmetry_cell_setting triclinic
_symmetry_space_group_name_Hall '-P 1'
_symmetry_space_group_name_H-M 'P -1'
_atom_sites_solution_hydrogens geom
_atom_sites_solution_primary direct
_atom_sites_solution_secondary difmap
_audit_creation_method SHELXL97
_cell_angle_alpha 109.68(3)
_cell_angle_beta 108.24(3)
_cell_angle_gamma 102.19(3)
_cell_formula_units_Z 1
_cell_length_a 9.1025(18)
_cell_length_b 10.293(2)
_cell_length_c 10.942(2)
_cell_measurement_reflns_used 4940
_cell_measurement_temperature 295(2)
_cell_measurement_theta_max 54.92
_cell_measurement_theta_min 6.73
_cell_volume 857.4(5)
_computing_cell_refinement 'RAPID-AUTO (Rigaku, 1998)'
_computing_data_collection 'RAPID-AUTO (Rigaku, 1998)'
_computing_data_reduction 'Crystal Structure (Rigaku/MSC, 2002)'
_computing_molecular_graphics 'ORTEPII (Johnson, 1976)'
_computing_publication_material 'SHELXL97 (Sheldrick, 2008)'
_computing_structure_refinement 'SHELXL97 (Sheldrick, 2008)'
_computing_structure_solution 'SHELXS97 (Sheldrick, 2008)'
_diffrn_ambient_temperature 295(2)
_diffrn_measured_fraction_theta_full 0.998
_diffrn_measured_fraction_theta_max 0.998
_diffrn_measurement_device_type 'Rigaku R-AXIS RAPID'
_diffrn_measurement_method \w
_diffrn_radiation_monochromator graphite
_diffrn_radiation_source 'fine-focus sealed tube'
_diffrn_radiation_type MoK\a
_diffrn_radiation_wavelength 0.71073
_diffrn_reflns_av_R_equivalents 0.0233
_diffrn_reflns_av_sigmaI/netI 0.0329
_diffrn_reflns_limit_h_max 10
_diffrn_reflns_limit_h_min -10
_diffrn_reflns_limit_k_max 12
_diffrn_reflns_limit_k_min -12
_diffrn_reflns_limit_l_max 12
_diffrn_reflns_limit_l_min -12
_diffrn_reflns_number 6803
_diffrn_reflns_theta_full 25.00
_diffrn_reflns_theta_max 25.00
_diffrn_reflns_theta_min 3.37
_diffrn_standards_decay_% 0
_diffrn_standards_interval_count 0
_diffrn_standards_interval_time 0
_diffrn_standards_number 0
_exptl_absorpt_coefficient_mu 0.142
_exptl_absorpt_correction_T_max 0.973
_exptl_absorpt_correction_T_min 0.964
_exptl_absorpt_correction_type multi-scan
_exptl_absorpt_process_details '(ABSCOR; Higashi, 1995)'
_exptl_crystal_colour colourless
_exptl_crystal_density_diffrn 1.646
_exptl_crystal_density_method 'not measured'
_exptl_crystal_description block
_exptl_crystal_F_000 436
_exptl_crystal_size_max 0.34
_exptl_crystal_size_mid 0.26
_exptl_crystal_size_min 0.18
_refine_diff_density_max 0.422
_refine_diff_density_min -0.458
_refine_ls_extinction_coef 0.012(2)
_refine_ls_extinction_expression Fc^*^=kFc[1+0.001xFc^2^\l^3^/sin(2\q)]^-1/4^
_refine_ls_extinction_method 'SHELXL97 (Sheldrick, 2008)'
_refine_ls_goodness_of_fit_ref 1.237
_refine_ls_hydrogen_treatment constr
_refine_ls_matrix_type full
_refine_ls_number_parameters 272
_refine_ls_number_reflns 3009
_refine_ls_number_restraints 0
_refine_ls_restrained_S_all 1.237
_refine_ls_R_factor_all 0.0760
_refine_ls_R_factor_gt 0.0351
_refine_ls_shift/su_max 0.000
_refine_ls_shift/su_mean 0.000
_refine_ls_structure_factor_coef Fsqd
_refine_ls_weighting_details 'calc w = 1/[\s^2^(Fo^2^)+(0.0299P)^2^+1.2547P] where P=(Fo^2^+2Fc^2^)/3'
_refine_ls_weighting_scheme calc
_refine_ls_wR_factor_gt 0.0764
_refine_ls_wR_factor_ref 0.1275
_reflns_number_gt 2002
_reflns_number_total 3009
_reflns_threshold_expression I>2\s(I)
_cod_data_source_file bt2801.cif
_cod_data_source_block I
_cod_original_sg_symbol_Hall -P1
_cod_database_code 2219787
_cod_database_fobs_code 2219787

loop_
_symmetry_equiv_pos_as_xyz
'x, y, z'
'-x, -y, -z'

loop_
_atom_site_type_symbol
_atom_site_label
_atom_site_fract_x
_atom_site_fract_y
_atom_site_fract_z
_atom_site_U_iso_or_equiv
_atom_site_adp_type
_atom_site_calc_flag
_atom_site_refinement_flags
_atom_site_occupancy
B B1 0.6460(5) 0.4668(4) 0.7888(4) 0.0240(8) Uani d . 1
B B2 0.7413(4) 0.3345(4) 0.6060(4) 0.0222(8) Uani d . 1
B B3 0.5338(4) 0.1936(4) 0.6602(4) 0.0247(8) Uani d . 1
B B4 0.6535(4) 0.6248(4) 1.0187(4) 0.0209(7) Uani d . 1
B B5 0.4617(5) 0.6104(4) 0.8040(4) 0.0233(8) Uani d . 1
B B6 0.7437(4) 0.3478(4) 0.3829(4) 0.0225(8) Uani d . 1
B B7 0.9709(5) 0.3173(4) 0.5343(4) 0.0252(8) Uani d . 1
O O1 0.7649(3) 0.4597(2) 0.7304(2) 0.0238(5) Uani d . 1
O O2 0.6220(3) 0.1961(2) 0.5811(2) 0.0279(5) Uani d . 1
O O3 0.5410(3) 0.3195(2) 0.7601(2) 0.0266(5) Uani d . 1
O O4 0.7324(3) 0.5555(2) 0.9474(2) 0.0231(5) Uani d . 1
O O5 0.5160(3) 0.6519(2) 0.9489(2) 0.0259(5) Uani d . 1
O O6 0.5330(3) 0.5377(2) 0.7283(2) 0.0248(5) Uani d . 1
O O7 0.6718(3) 0.3576(2) 0.4736(2) 0.0263(5) Uani d . 1
O O8 0.8946(3) 0.3301(3) 0.4095(2) 0.0297(6) Uani d . 1
O O9 0.9009(3) 0.3166(2) 0.6244(2) 0.0260(5) Uani d . 1
O O10 0.4275(3) 0.0652(3) 0.6413(3) 0.0447(7) Uani d . 1
H H10A 0.4225 -0.0042 0.5733 0.067 Uiso calc R 1
O O11 0.7074(3) 0.6690(2) 1.1630(2) 0.0269(5) Uani d . 1
H H11A 0.6297 0.6722 1.1852 0.040 Uiso calc R 1
O O12 0.3292(3) 0.6490(3) 0.7475(2) 0.0284(5) Uani d . 1
O O13 1.1239(3) 0.3064(3) 0.5617(2) 0.0374(6) Uani d . 1
H H13A 1.1659 0.3147 0.6433 0.056 Uiso calc R 1
N N1 0.3291(3) 0.3057(3) 0.4112(3) 0.0329(7) Uani d . 1
H H1A 0.4353 0.3287 0.4654 0.049 Uiso calc R 1
H H1B 0.2747 0.3228 0.4662 0.049 Uiso calc R 1
H H1C 0.3203 0.3605 0.3633 0.049 Uiso calc R 1
N N2 -0.1153(3) 0.4082(3) 0.0950(3) 0.0320(7) Uani d . 1
H H2A -0.1372 0.4667 0.0531 0.048 Uiso calc R 1
H H2B -0.0078 0.4427 0.1513 0.048 Uiso calc R 1
H H2C -0.1730 0.4060 0.1471 0.048 Uiso calc R 1
C C1 0.0788(4) 0.1079(4) 0.2176(4) 0.0316(8) Uani d . 1
C C2 0.0378(4) 0.1765(4) 0.1291(4) 0.0313(8) Uani d . 1
H H2D 0.1214 0.2350 0.1185 0.038 Uiso calc R 1
C C3 -0.1245(4) 0.1600(4) 0.0564(4) 0.0310(8) Uani d . 1
C C4 -0.2492(4) 0.0650(4) 0.0667(4) 0.0380(9) Uani d . 1
H H4A -0.3593 0.0505 0.0165 0.046 Uiso calc R 1
C C5 -0.2107(5) -0.0074(4) 0.1508(4) 0.0452(10) Uani d . 1
H H5A -0.2949 -0.0713 0.1563 0.054 Uiso calc R 1
C C6 -0.0475(5) 0.0143(4) 0.2272(4) 0.0387(9) Uani d . 1
H H6A -0.0220 -0.0337 0.2850 0.046 Uiso calc R 1
C C7 0.2573(5) 0.1467(4) 0.3083(4) 0.0413(9) Uani d . 1
H H7A 0.2681 0.0865 0.3600 0.050 Uiso calc R 1
H H7B 0.3166 0.1274 0.2483 0.050 Uiso calc R 1
C C8 -0.1624(5) 0.2555(4) -0.0168(4) 0.0373(9) Uani d . 1
H H8A -0.2794 0.2172 -0.0789 0.045 Uiso calc R 1
H H8B -0.1006 0.2570 -0.0744 0.045 Uiso calc R 1

loop_
_atom_site_aniso_label
_atom_site_aniso_U_11
_atom_site_aniso_U_22
_atom_site_aniso_U_33
_atom_site_aniso_U_12
_atom_site_aniso_U_13
_atom_site_aniso_U_23
B1 0.0293(19) 0.027(2) 0.0191(19) 0.0131(16) 0.0134(16) 0.0092(16)
B2 0.0212(18) 0.025(2) 0.0231(19) 0.0095(15) 0.0124(16) 0.0104(16)
B3 0.0267(19) 0.024(2) 0.024(2) 0.0084(16) 0.0132(16) 0.0098(17)
B4 0.0219(18) 0.0198(18) 0.0207(19) 0.0057(14) 0.0104(15) 0.0081(15)
B5 0.0287(19) 0.0248(19) 0.0197(19) 0.0128(16) 0.0115(16) 0.0101(16)
B6 0.0245(19) 0.0242(19) 0.0179(18) 0.0128(15) 0.0081(15) 0.0060(15)
B7 0.0265(19) 0.032(2) 0.0162(18) 0.0142(17) 0.0085(16) 0.0072(16)
O1 0.0236(11) 0.0247(12) 0.0230(12) 0.0071(9) 0.0145(10) 0.0067(10)
O2 0.0325(12) 0.0254(12) 0.0273(13) 0.0089(10) 0.0197(11) 0.0073(10)
O3 0.0327(13) 0.0219(12) 0.0295(13) 0.0083(10) 0.0211(11) 0.0095(10)
O4 0.0253(11) 0.0272(12) 0.0160(11) 0.0119(9) 0.0086(9) 0.0071(10)
O5 0.0291(12) 0.0354(13) 0.0188(12) 0.0186(10) 0.0117(10) 0.0119(10)
O6 0.0292(12) 0.0320(13) 0.0190(11) 0.0182(10) 0.0119(10) 0.0113(10)
O7 0.0251(12) 0.0394(14) 0.0243(12) 0.0182(10) 0.0145(10) 0.0168(11)
O8 0.0280(12) 0.0458(15) 0.0253(13) 0.0196(11) 0.0161(10) 0.0183(11)
O9 0.0248(12) 0.0392(14) 0.0237(12) 0.0175(10) 0.0153(10) 0.0157(11)
O10 0.0624(17) 0.0251(14) 0.0473(16) 0.0051(12) 0.0399(15) 0.0069(12)
O11 0.0280(12) 0.0377(14) 0.0196(12) 0.0158(10) 0.0130(10) 0.0123(10)
O12 0.0315(13) 0.0418(14) 0.0240(12) 0.0234(11) 0.0155(10) 0.0178(11)
O13 0.0271(13) 0.0688(18) 0.0272(13) 0.0275(13) 0.0146(11) 0.0238(13)
N1 0.0276(15) 0.0430(18) 0.0291(16) 0.0123(13) 0.0137(13) 0.0152(14)
N2 0.0338(16) 0.0351(17) 0.0316(16) 0.0160(13) 0.0139(13) 0.0170(14)
C1 0.0338(19) 0.0238(18) 0.0276(19) 0.0091(15) 0.0082(15) 0.0054(15)
C2 0.0323(19) 0.0286(19) 0.0274(19) 0.0091(15) 0.0107(16) 0.0085(15)
C3 0.0325(19) 0.0279(19) 0.0270(19) 0.0117(15) 0.0102(16) 0.0072(15)
C4 0.0290(19) 0.029(2) 0.045(2) 0.0075(16) 0.0120(17) 0.0087(18)
C5 0.044(2) 0.033(2) 0.054(3) 0.0065(18) 0.024(2) 0.014(2)
C6 0.050(2) 0.028(2) 0.043(2) 0.0132(17) 0.0213(19) 0.0194(18)
C7 0.041(2) 0.037(2) 0.038(2) 0.0188(18) 0.0109(18) 0.0096(18)
C8 0.041(2) 0.038(2) 0.0250(19) 0.0164(17) 0.0063(16) 0.0113(17)

loop_
_atom_type_symbol
_atom_type_description
_atom_type_scat_dispersion_real
_atom_type_scat_dispersion_imag
_atom_type_scat_source
C C 0.0033 0.0016 'International Tables Vol C Tables 4.2.6.8 and 6.1.1.4'
H H 0.0000 0.0000 'International Tables Vol C Tables 4.2.6.8 and 6.1.1.4'
B B 0.0013 0.0007 'International Tables Vol C Tables 4.2.6.8 and 6.1.1.4'
N N 0.0061 0.0033 'International Tables Vol C Tables 4.2.6.8 and 6.1.1.4'
O O 0.0106 0.0060 'International Tables Vol C Tables 4.2.6.8 and 6.1.1.4'

loop_
_geom_angle_atom_site_label_1
_geom_angle_atom_site_label_2
_geom_angle_atom_site_label_3
_geom_angle_site_symmetry_3
_geom_angle
O1 B1 O3 . 112.6(3)
O1 B1 O4 . 109.6(3)
O3 B1 O4 . 107.5(2)
O1 B1 O6 . 111.1(3)
O3 B1 O6 . 107.2(3)
O4 B1 O6 . 108.6(2)
O1 B2 O9 . 108.6(3)
O1 B2 O2 . 112.9(2)
O9 B2 O2 . 109.0(3)
O1 B2 O7 . 110.2(3)
O9 B2 O7 . 110.1(2)
O2 B2 O7 . 105.9(3)
O2 B3 O3 . 121.8(3)
O2 B3 O10 . 122.5(3)
O3 B3 O10 . 115.7(3)
O4 B4 O11 . 120.4(3)
O4 B4 O5 . 121.5(3)
O11 B4 O5 . 118.1(3)
O6 B5 O12 . 124.5(3)
O6 B5 O5 . 121.6(3)
O12 B5 O5 . 113.8(3)
O7 B6 O8 . 122.9(3)
O7 B6 O12 2_666 122.9(3)
O8 B6 O12 2_666 114.2(3)
O9 B7 O13 . 120.9(3)
O9 B7 O8 . 122.5(3)
O13 B7 O8 . 116.6(3)
B1 O1 B2 . 123.5(3)
B3 O2 B2 . 122.1(3)
B3 O3 B1 . 121.8(2)
B4 O4 B1 . 119.7(3)
B5 O5 B4 . 118.9(2)
B5 O6 B1 . 120.7(2)
B6 O7 B2 . 122.4(2)
B6 O8 B7 . 117.6(3)
B7 O9 B2 . 124.2(3)
B3 O10 H10A . 109.5
B4 O11 H11A . 109.5
B5 O12 B6 2_666 132.5(3)
B7 O13 H13A . 109.5
C7 N1 H1A . 109.5
C7 N1 H1B . 109.5
H1A N1 H1B . 109.5
C7 N1 H1C . 109.5
H1A N1 H1C . 109.5
H1B N1 H1C . 109.5
C8 N2 H2A . 109.5
C8 N2 H2B . 109.5
H2A N2 H2B . 109.5
C8 N2 H2C . 109.5
H2A N2 H2C . 109.5
H2B N2 H2C . 109.5
C2 C1 C6 . 118.9(3)
C2 C1 C7 . 118.6(3)
C6 C1 C7 . 122.2(3)
C3 C2 C1 . 121.5(3)
C3 C2 H2D . 119.2
C1 C2 H2D . 119.2
C2 C3 C4 . 118.6(3)
C2 C3 C8 . 120.2(3)
C4 C3 C8 . 120.9(3)
C5 C4 C3 . 120.5(3)
C5 C4 H4A . 119.8
C3 C4 H4A . 119.8
C4 C5 C6 . 120.3(4)
C4 C5 H5A . 119.8
C6 C5 H5A . 119.8
C5 C6 C1 . 120.1(3)
C5 C6 H6A . 120.0
C1 C6 H6A . 120.0
N1 C7 C1 . 109.5(3)
N1 C7 H7A . 109.8
C1 C7 H7A . 109.8
N1 C7 H7B . 109.8
C1 C7 H7B . 109.8
H7A C7 H7B . 108.2
C3 C8 N2 . 108.3(3)
C3 C8 H8A . 110.0
N2 C8 H8A . 110.0
C3 C8 H8B . 110.0
N2 C8 H8B . 110.0
H8A C8 H8B . 108.4

loop_
_geom_bond_atom_site_label_1
_geom_bond_atom_site_label_2
_geom_bond_site_symmetry_2
_geom_bond_distance
B1 O1 . 1.421(4)
B1 O3 . 1.480(4)
B1 O4 . 1.496(4)
B1 O6 . 1.499(4)
B2 O1 . 1.442(4)
B2 O9 . 1.463(4)
B2 O2 . 1.477(4)
B2 O7 . 1.509(4)
B3 O2 . 1.354(4)
B3 O3 . 1.358(4)
B3 O10 . 1.370(4)
B4 O4 . 1.351(4)
B4 O11 . 1.370(4)
B4 O5 . 1.386(4)
B5 O6 . 1.338(4)
B5 O12 . 1.377(4)
B5 O5 . 1.380(4)
B6 O7 . 1.338(4)
B6 O8 . 1.377(4)
B6 O12 2_666 1.388(4)
B7 O9 . 1.332(4)
B7 O13 . 1.368(4)
B7 O8 . 1.388(4)
O10 H10A . 0.8200
O11 H11A . 0.8200
O12 B6 2_666 1.388(4)
O13 H13A . 0.8200
N1 C7 . 1.489(5)
N1 H1A . 0.8900
N1 H1B . 0.8900
N1 H1C . 0.8900
N2 C8 . 1.497(4)
N2 H2A . 0.8900
N2 H2B . 0.8900
N2 H2C . 0.8900
C1 C2 . 1.385(5)
C1 C6 . 1.391(5)
C1 C7 . 1.495(5)
C2 C3 . 1.383(5)
C2 H2D . 0.9300
C3 C4 . 1.394(5)
C3 C8 . 1.492(5)
C4 C5 . 1.377(6)
C4 H4A . 0.9300
C5 C6 . 1.383(5)
C5 H5A . 0.9300
C6 H6A . 0.9300
C7 H7A . 0.9700
C7 H7B . 0.9700
C8 H8A . 0.9700
C8 H8B . 0.9700

loop_
_geom_hbond_atom_site_label_D
_geom_hbond_atom_site_label_H
_geom_hbond_atom_site_label_A
_geom_hbond_site_symmetry_A
_geom_hbond_distance_DH
_geom_hbond_distance_HA
_geom_hbond_distance_DA
_geom_hbond_angle_DHA
_geom_hbond_publ_flag
O10 H10A O2 2_656 0.82 1.98 2.784(2) 168 yes
O11 H11A O3 2_667 0.82 1.84 2.659(2) 179 yes
O13 H13A O11 2_767 0.82 2.00 2.815(2) 173 yes
N1 H1A O7 1_555 0.89 2.08 2.863(2) 146 yes
N1 H1B O13 1_455 0.89 1.98 2.850(2) 166 yes
N1 H1C O6 2_666 0.89 2.20 2.916(2) 137 yes
N1 H1C O1 2_666 0.89 2.54 3.394(2) 161 yes
N2 H2A O4 1_454 0.89 1.97 2.822(2) 159 yes
N2 H2B O1 2_666 0.89 1.99 2.877(2) 173 yes
N2 H2B O9 2_666 0.89 2.55 3.052(2) 116 yes
N2 H2C O12 2_566 0.89 2.19 3.067(2) 168 yes
